data_1549310
loop_
_publ_author_name
'Halbach, Robert L.'
'Gygi, David'
'Bloch, Eric D.'
'Anderson, Bryce L.'
'Nocera, Daniel G.'

_publ_section_title
;
 Structurally characterized terminal manganese(iv) oxo tris(alkoxide)
 complex.
;
_journal_issue 19
_journal_name_full 'Chemical science'
_journal_page_first 4524
_journal_page_last 4528
_journal_paper_doi 10.1039/c8sc01164h
_journal_volume 9
_journal_year 2018
_chemical_formula_moiety 'C30 H63 Mn O4, C20 H40 K O10'
_chemical_formula_sum 'C50 H103 K Mn O14'
_chemical_formula_weight 1022.36
_chemical_properties_physical Moisture-sensitive
_space_group_crystal_system triclinic
_space_group_IT_number 2
_space_group_name_Hall '-P 1'
_space_group_name_H-M_alt 'P -1'
_symmetry_space_group_name_Hall '-P 1'
_symmetry_space_group_name_H-M 'P -1'
_atom_sites_solution_hydrogens geom
_atom_sites_solution_primary direct
_atom_sites_solution_secondary difmap
_audit_creation_date 2018-03-12
_audit_creation_method
;
Olex2 1.2
(compiled 2017.08.10 svn.r3461 for OlexSys, GUI svn.r5381)
;
_audit_update_record
;
2018-03-12 deposited with the CCDC.
2018-04-16 downloaded from the CCDC.
;
_cell_angle_alpha 81.9430(10)
_cell_angle_beta 88.4630(10)
_cell_angle_gamma 69.6350(10)
_cell_formula_units_Z 2
_cell_length_a 11.5253(8)
_cell_length_b 16.1662(11)
_cell_length_c 16.7311(12)
_cell_measurement_reflns_used 3848
_cell_measurement_temperature 100(2)
_cell_measurement_theta_max 23.049
_cell_measurement_theta_min 2.276
_cell_volume 2892.8(4)
_computing_cell_refinement 'SAINT V8.32B (?, 2016)'
_computing_data_reduction 'SAINT V8.32B (?, 2016)'
_computing_molecular_graphics 'Olex2 (Dolomanov et al., 2009)'
_computing_publication_material 'Olex2 (Dolomanov et al., 2009)'
_computing_structure_refinement 'ShelXL (Sheldrick, 2015)'
_computing_structure_solution 'ShelXS (Sheldrick, 2008)'
_diffrn_ambient_temperature 99.98
_diffrn_detector_area_resol_mean 7.39
_diffrn_measured_fraction_theta_full 0.990
_diffrn_measured_fraction_theta_max 0.986
_diffrn_measurement_device_type 'Bruker APEX-II CCD'
_diffrn_measurement_method '\f and \w scans'
_diffrn_radiation_monochromator graphite
_diffrn_radiation_type MoK\a
_diffrn_radiation_wavelength 0.71073
_diffrn_reflns_av_R_equivalents 0.0566
_diffrn_reflns_av_unetI/netI 0.0861
_diffrn_reflns_Laue_measured_fraction_full 0.990
_diffrn_reflns_Laue_measured_fraction_max 0.986
_diffrn_reflns_limit_h_max 14
_diffrn_reflns_limit_h_min -14
_diffrn_reflns_limit_k_max 20
_diffrn_reflns_limit_k_min -20
_diffrn_reflns_limit_l_max 20
_diffrn_reflns_limit_l_min -20
_diffrn_reflns_number 28035
_diffrn_reflns_point_group_measured_fraction_full 0.990
_diffrn_reflns_point_group_measured_fraction_max 0.986
_diffrn_reflns_theta_full 25.242
_diffrn_reflns_theta_max 26.371
_diffrn_reflns_theta_min 1.230
_diffrn_source
;
Advanced Light Source, station 11.3.1
;
_diffrn_standards_number 0
_exptl_absorpt_coefficient_mu 0.357
_exptl_absorpt_correction_T_max 0.7454
_exptl_absorpt_correction_T_min 0.4598
_exptl_absorpt_correction_type multi-scan
_exptl_absorpt_process_details
;
SADABS-2012/1 (Bruker,2012) was used for absorption correction.
wR2(int) was 0.0823 before and 0.0550 after correction.
The Ratio of minimum to maximum transmission is 0.6169.
The \l/2 correction factor is 0.0015.
;
_exptl_crystal_colour green
_exptl_crystal_density_diffrn 1.174
_exptl_crystal_density_method 'not measured'
_exptl_crystal_description block
_exptl_crystal_F_000 1118
_exptl_crystal_size_max 0.345
_exptl_crystal_size_mid 0.327
_exptl_crystal_size_min 0.21
_refine_diff_density_max 0.448
_refine_diff_density_min -0.451
_refine_diff_density_rms 0.058
_refine_ls_extinction_method none
_refine_ls_goodness_of_fit_ref 1.004
_refine_ls_hydrogen_treatment constr
_refine_ls_matrix_type full
_refine_ls_number_parameters 752
_refine_ls_number_reflns 11657
_refine_ls_number_restraints 180
_refine_ls_restrained_S_all 0.997
_refine_ls_R_factor_all 0.0939
_refine_ls_R_factor_gt 0.0489
_refine_ls_shift/su_max 0.001
_refine_ls_shift/su_mean 0.000
_refine_ls_structure_factor_coef Fsqd
_refine_ls_weighting_details 'w=1/[\s^2^(Fo^2^)+(0.0426P)^2^+0.0798P] where P=(Fo^2^+2Fc^2^)/3'
_refine_ls_weighting_scheme calc
_refine_ls_wR_factor_gt 0.0942
_refine_ls_wR_factor_ref 0.1088
_reflns_Friedel_coverage 0.000
_reflns_number_gt 7597
_reflns_number_total 11657
_reflns_threshold_expression 'I > 2\s(I)'
_cod_data_source_file c8sc01164h2.cif
_cod_data_source_block cmpd_3_mn(o)(ditox)3k(15c5)2
_cod_depositor_comments 'Adding full bibliography for 1549310--1549312.cif.'
_cod_original_cell_volume 2892.8(3)
_cod_database_code 1549310
_shelx_shelxl_version_number 2017/1
_shelx_space_group_comment
;
The symmetry employed for this shelxl refinement is uniquely defined
by the following loop, which should always be used as a source of
symmetry information in preference to the above space-group names.
They are only intended as comments.
;
_shelx_estimated_absorpt_t_max 0.929
_shelx_estimated_absorpt_t_min 0.887
_olex2_refinement_description
;
1. Fixed Uiso
 At 1.2 times of:
  All C(H,H) groups
 At 1.5 times of:
  All C(H,H,H) groups
2. Rigid body (RIGU) restrains
 O5A, C31A, C32A, O6A, C33A, C34A, O7A, C35A, C36A, O8A, C37A, C38A, O9A, C39A,
  C40A, O5B, C31B, C32B, O6B, C33B, C34B, O7B, C35B, C36B, O8B, C37B, C38B, O9B,
  C39B, C40B
 with sigma for 1-2 distances of 0.004 and sigma for 1-3 distances of 0.004
3. Others
 Sof(O5B)=Sof(C31B)=Sof(H31C)=Sof(H31D)=Sof(C32B)=Sof(H32C)=Sof(H32D)=Sof(O6B)=
 Sof(C33B)=Sof(H33C)=Sof(H33D)=Sof(C34B)=Sof(H34C)=Sof(H34D)=Sof(O7B)=Sof(C35B)=
 Sof(H35C)=Sof(H35D)=Sof(C36B)=Sof(H36C)=Sof(H36D)=Sof(O8B)=Sof(C37B)=Sof(H37C)=
 Sof(H37D)=Sof(C38B)=Sof(H38C)=Sof(H38D)=Sof(O9B)=Sof(C39B)=Sof(H39C)=Sof(H39D)=
 Sof(C40B)=Sof(H40C)=Sof(H40D)=1-FVAR(1)
 Sof(O5A)=Sof(C31A)=Sof(H31A)=Sof(H31B)=Sof(C32A)=Sof(H32A)=Sof(H32B)=Sof(O6A)=
 Sof(C33A)=Sof(H33A)=Sof(H33B)=Sof(C34A)=Sof(H34A)=Sof(H34B)=Sof(O7A)=Sof(C35A)=
 Sof(H35A)=Sof(H35B)=Sof(C36A)=Sof(H36A)=Sof(H36B)=Sof(O8A)=Sof(C37A)=Sof(H37A)=
 Sof(H37B)=Sof(C38A)=Sof(H38A)=Sof(H38B)=Sof(O9A)=Sof(C39A)=Sof(H39A)=Sof(H39B)=
 Sof(C40A)=Sof(H40A)=Sof(H40B)=FVAR(1)
4.a Secondary CH2 refined with riding coordinates:
 C31A(H31A,H31B), C32A(H32A,H32B), C33A(H33A,H33B), C34A(H34A,H34B), C35A(H35A,
 H35B), C36A(H36A,H36B), C37A(H37A,H37B), C38A(H38A,H38B), C39A(H39A,H39B),
 C40A(H40A,H40B), C31B(H31C,H31D), C32B(H32C,H32D), C33B(H33C,H33D), C34B(H34C,
 H34D), C35B(H35C,H35D), C36B(H36C,H36D), C37B(H37C,H37D), C38B(H38C,H38D),
 C39B(H39C,H39D), C40B(H40C,H40D), C41(H41A,H41B), C42(H42A,H42B), C43(H43A,
 H43B), C44(H44A,H44B), C45(H45A,H45B), C46(H46A,H46B), C47(H47A,H47B),
 C48(H48A,H48B), C49(H49A,H49B), C50(H50A,H50B)
4.b Idealised Me refined as rotating group:
 C3(H,HA,HB), C4(HC,HD,HE), C5(HF,HG,HH), C6(HI,HJ,HK), C8(HL,HM,HN), C9(HO,HP,
 HQ), C10(HR,HS,HT), C13(HU,HV,HW), C14(HX,HY,HZ), C15(H0AA,H1AA,H2AA),
 C17(H3AA,H4AA,H5AA), C18(H6AA,H7AA,H8AA), C19(H9AA,H0BA,H1BA), C20(H2BA,H3BA,
 H4BA), C23(H5BA,H6BA,H7BA), C24(H8BA,H9BA,H0CA), C25(H1CA,H2CA,H3CA), C27(H4CA,
 H5CA,H6CA), C28(H7CA,H8CA,H9CA), C29(H0DA,H1DA,H2DA), C30(H3DA,H4DA,H5DA)
;
_olex2_submission_special_instructions 'No special instructions were received'

loop_
_space_group_symop_operation_xyz
'x, y, z'
'-x, -y, -z'

loop_
_atom_site_label
_atom_site_type_symbol
_atom_site_fract_x
_atom_site_fract_y
_atom_site_fract_z
_atom_site_U_iso_or_equiv
_atom_site_adp_type
_atom_site_occupancy
_atom_site_site_symmetry_order
_atom_site_calc_flag
_atom_site_refinement_flags_posn
_atom_site_refinement_flags_adp
_atom_site_refinement_flags_occupancy
_atom_site_disorder_assembly
_atom_site_disorder_group
Mn1 Mn 0.78205(3) 0.20432(2) 0.77433(2) 0.01641(10) Uani 1 1 d . . . . .
O1 O 0.82448(16) 0.09664(11) 0.77815(10) 0.0305(4) Uani 1 1 d . . . . .
O2 O 0.92561(14) 0.23074(10) 0.78866(9) 0.0195(4) Uani 1 1 d . . . . .
O3 O 0.70467(14) 0.26098(10) 0.67661(9) 0.0190(4) Uani 1 1 d . . . . .
O4 O 0.66902(15) 0.25381(11) 0.84847(9) 0.0217(4) Uani 1 1 d . . . . .
C1 C 1.0407(2) 0.21440(16) 0.75020(14) 0.0190(5) Uani 1 1 d . . . . .
C2 C 1.0441(2) 0.30835(16) 0.70895(14) 0.0215(6) Uani 1 1 d . . . . .
C3 C 1.1458(2) 0.30199(19) 0.64665(16) 0.0358(7) Uani 1 1 d . . . . .
H H 1.226884 0.268911 0.672888 0.054 Uiso 1 1 calc GR . . . .
HA H 1.142503 0.362077 0.624006 0.054 Uiso 1 1 calc GR . . . .
HB H 1.133007 0.270935 0.603261 0.054 Uiso 1 1 calc GR . . . .
C4 C 1.0557(3) 0.36877(19) 0.76824(17) 0.0382(7) Uani 1 1 d . . . . .
HC H 0.997294 0.369167 0.811954 0.057 Uiso 1 1 calc GR . . . .
HD H 1.037081 0.429458 0.740029 0.057 Uiso 1 1 calc GR . . . .
HE H 1.140323 0.346509 0.790847 0.057 Uiso 1 1 calc GR . . . .
C5 C 0.9212(2) 0.35956(18) 0.66244(17) 0.0362(7) Uani 1 1 d . . . . .
HF H 0.907931 0.323624 0.623442 0.054 Uiso 1 1 calc GR . . . .
HG H 0.924281 0.415915 0.633762 0.054 Uiso 1 1 calc GR . . . .
HH H 0.853098 0.371815 0.700443 0.054 Uiso 1 1 calc GR . . . .
C6 C 1.0481(2) 0.15658(17) 0.68323(15) 0.0262(6) Uani 1 1 d . . . . .
HI H 1.021086 0.106688 0.704178 0.039 Uiso 1 1 calc GR . . . .
HJ H 1.133723 0.133481 0.665408 0.039 Uiso 1 1 calc GR . . . .
HK H 0.994326 0.192744 0.637462 0.039 Uiso 1 1 calc GR . . . .
C7 C 1.1448(2) 0.15937(18) 0.81726(15) 0.0277(6) Uani 1 1 d . . . . .
C8 C 1.1346(3) 0.06693(19) 0.84035(19) 0.0454(8) Uani 1 1 d . . . . .
HL H 1.047910 0.073360 0.850145 0.068 Uiso 1 1 calc GR . . . .
HM H 1.184573 0.036886 0.889430 0.068 Uiso 1 1 calc GR . . . .
HN H 1.164924 0.031497 0.796232 0.068 Uiso 1 1 calc GR . . . .
C9 C 1.2784(2) 0.1454(2) 0.79037(18) 0.0464(9) Uani 1 1 d . . . . .
HO H 1.292172 0.119944 0.739615 0.070 Uiso 1 1 calc GR . . . .
HP H 1.336631 0.104493 0.832035 0.070 Uiso 1 1 calc GR . . . .
HQ H 1.291309 0.202720 0.782367 0.070 Uiso 1 1 calc GR . . . .
C10 C 1.1269(3) 0.2011(2) 0.89556(16) 0.0436(8) Uani 1 1 d . . . . .
HR H 1.149926 0.254504 0.887238 0.065 Uiso 1 1 calc GR . . . .
HS H 1.179373 0.157991 0.938683 0.065 Uiso 1 1 calc GR . . . .
HT H 1.039953 0.217308 0.910839 0.065 Uiso 1 1 calc GR . . . .
C11 C 0.6019(2) 0.26259(16) 0.63212(14) 0.0195(6) Uani 1 1 d . . . . .
C12 C 0.5077(2) 0.36277(17) 0.62463(15) 0.0241(6) Uani 1 1 d . . . . .
C13 C 0.4037(2) 0.38652(18) 0.56046(15) 0.0299(7) Uani 1 1 d . . . . .
HU H 0.438834 0.388207 0.506499 0.045 Uiso 1 1 calc GR . . . .
HV H 0.342253 0.445027 0.566053 0.045 Uiso 1 1 calc GR . . . .
HW H 0.363976 0.341453 0.567947 0.045 Uiso 1 1 calc GR . . . .
C14 C 0.5736(2) 0.43069(17) 0.60902(17) 0.0323(7) Uani 1 1 d . . . . .
HX H 0.636616 0.418436 0.651512 0.048 Uiso 1 1 calc GR . . . .
HY H 0.513179 0.490882 0.609080 0.048 Uiso 1 1 calc GR . . . .
HZ H 0.613220 0.426262 0.556454 0.048 Uiso 1 1 calc GR . . . .
C15 C 0.4437(2) 0.3773(2) 0.70645(16) 0.0367(7) Uani 1 1 d . . . . .
H0AA H 0.383867 0.346309 0.713511 0.055 Uiso 1 1 calc GR . . . .
H1AA H 0.400646 0.441172 0.707394 0.055 Uiso 1 1 calc GR . . . .
H2AA H 0.506103 0.353621 0.750329 0.055 Uiso 1 1 calc GR . . . .
C16 C 0.6529(2) 0.22467(17) 0.55062(15) 0.0250(6) Uani 1 1 d . . . . .
C17 C 0.5604(3) 0.1991(2) 0.50374(17) 0.0389(7) Uani 1 1 d . . . . .
H3AA H 0.537179 0.152991 0.537633 0.058 Uiso 1 1 calc GR . . . .
H4AA H 0.598788 0.176180 0.454600 0.058 Uiso 1 1 calc GR . . . .
H5AA H 0.486335 0.251726 0.489131 0.058 Uiso 1 1 calc GR . . . .
C18 C 0.7006(2) 0.28752(19) 0.49328(15) 0.0329(7) Uani 1 1 d . . . . .
H6AA H 0.630608 0.340295 0.471545 0.049 Uiso 1 1 calc GR . . . .
H7AA H 0.743749 0.256749 0.448799 0.049 Uiso 1 1 calc GR . . . .
H8AA H 0.757885 0.305758 0.522760 0.049 Uiso 1 1 calc GR . . . .
C19 C 0.7653(2) 0.13847(17) 0.57105(16) 0.0304(7) Uani 1 1 d . . . . .
H9AA H 0.831590 0.152113 0.595564 0.046 Uiso 1 1 calc GR . . . .
H0BA H 0.794807 0.112591 0.521523 0.046 Uiso 1 1 calc GR . . . .
H1BA H 0.740972 0.095823 0.609072 0.046 Uiso 1 1 calc GR . . . .
C20 C 0.5401(2) 0.20059(18) 0.67865(15) 0.0289(7) Uani 1 1 d . . . . .
H2BA H 0.594042 0.138428 0.678899 0.043 Uiso 1 1 calc GR . . . .
H3BA H 0.460580 0.210288 0.652362 0.043 Uiso 1 1 calc GR . . . .
H4BA H 0.526321 0.213553 0.734320 0.043 Uiso 1 1 calc GR . . . .
C21 C 0.6751(2) 0.24387(17) 0.93438(14) 0.0226(6) Uani 1 1 d . . . . .
C22 C 0.6689(3) 0.33825(18) 0.95555(16) 0.0310(7) Uani 1 1 d . . . . .
C23 C 0.6424(3) 0.3515(2) 1.04405(16) 0.0419(8) Uani 1 1 d . . . . .
H5BA H 0.558070 0.353052 1.056279 0.063 Uiso 1 1 calc GR . . . .
H6BA H 0.650416 0.407857 1.053239 0.063 Uiso 1 1 calc GR . . . .
H7BA H 0.701670 0.302148 1.079200 0.063 Uiso 1 1 calc GR . . . .
C24 C 0.5758(3) 0.41643(18) 0.90153(18) 0.0446(8) Uani 1 1 d . . . . .
H8BA H 0.598994 0.413315 0.844954 0.067 Uiso 1 1 calc GR . . . .
H9BA H 0.576252 0.472734 0.916646 0.067 Uiso 1 1 calc GR . . . .
H0CA H 0.492735 0.413178 0.908485 0.067 Uiso 1 1 calc GR . . . .
C25 C 0.7952(3) 0.3495(2) 0.93812(18) 0.0437(8) Uani 1 1 d . . . . .
H1CA H 0.857137 0.309092 0.978001 0.066 Uiso 1 1 calc GR . . . .
H2CA H 0.787809 0.411164 0.941445 0.066 Uiso 1 1 calc GR . . . .
H3CA H 0.820804 0.335379 0.883854 0.066 Uiso 1 1 calc GR . . . .
C26 C 0.5679(2) 0.20807(17) 0.96618(15) 0.0260(6) Uani 1 1 d . . . . .
C27 C 0.5809(3) 0.17193(19) 1.05730(15) 0.0354(7) Uani 1 1 d . . . . .
H4CA H 0.658460 0.121233 1.067865 0.053 Uiso 1 1 calc GR . . . .
H5CA H 0.510965 0.152614 1.073621 0.053 Uiso 1 1 calc GR . . . .
H6CA H 0.581383 0.219022 1.088193 0.053 Uiso 1 1 calc GR . . . .
C28 C 0.4374(2) 0.2779(2) 0.94927(17) 0.0386(7) Uani 1 1 d . . . . .
H7CA H 0.425335 0.325751 0.982149 0.058 Uiso 1 1 calc GR . . . .
H8CA H 0.375438 0.249646 0.962930 0.058 Uiso 1 1 calc GR . . . .
H9CA H 0.428370 0.302811 0.891953 0.058 Uiso 1 1 calc GR . . . .
C29 C 0.5721(3) 0.13084(18) 0.92200(16) 0.0352(7) Uani 1 1 d . . . . .
H0DA H 0.553765 0.152492 0.864418 0.053 Uiso 1 1 calc GR . . . .
H1DA H 0.510481 0.105335 0.944335 0.053 Uiso 1 1 calc GR . . . .
H2DA H 0.654770 0.085017 0.928851 0.053 Uiso 1 1 calc GR . . . .
C30 C 0.7997(2) 0.17377(17) 0.96529(14) 0.0265(6) Uani 1 1 d . . . . .
H3DA H 0.799802 0.114290 0.959356 0.040 Uiso 1 1 calc GR . . . .
H4DA H 0.812055 0.176865 1.022368 0.040 Uiso 1 1 calc GR . . . .
H5DA H 0.866738 0.185412 0.933887 0.040 Uiso 1 1 calc GR . . . .
O5A O 0.6477(3) -0.1133(2) 0.76524(17) 0.0311(7) Uani 0.680(3) 1 d . U P A -1
C31A C 0.5725(10) -0.0595(9) 0.6974(5) 0.034(2) Uani 0.680(3) 1 d . U P A -1
H31A H 0.608973 -0.015642 0.671165 0.041 Uiso 0.680(3) 1 calc R . P A -1
H31B H 0.488034 -0.026806 0.714591 0.041 Uiso 0.680(3) 1 calc R . P A -1
C32A C 0.5687(5) -0.1235(3) 0.6391(3) 0.0520(14) Uani 0.680(3) 1 d . U P A -1
H32A H 0.547601 -0.173492 0.668964 0.062 Uiso 0.680(3) 1 calc R . P A -1
H32B H 0.503314 -0.091807 0.597162 0.062 Uiso 0.680(3) 1 calc R . P A -1
O6A O 0.6839(3) -0.1574(2) 0.60166(19) 0.0445(9) Uani 0.680(3) 1 d . U P A -1
C33A C 0.7066(8) -0.0953(7) 0.5378(6) 0.051(2) Uani 0.680(3) 1 d . U P A -1
H33A H 0.660841 -0.033371 0.547618 0.062 Uiso 0.680(3) 1 calc R . P A -1
H33B H 0.677743 -0.103537 0.485337 0.062 Uiso 0.680(3) 1 calc R . P A -1
C34A C 0.8406(6) -0.1114(4) 0.5361(3) 0.0473(14) Uani 0.680(3) 1 d . U P A -1
H34A H 0.886744 -0.173467 0.526974 0.057 Uiso 0.680(3) 1 calc R . P A -1
H34B H 0.858796 -0.070552 0.491765 0.057 Uiso 0.680(3) 1 calc R . P A -1
O7A O 0.8763(3) -0.09621(17) 0.61143(14) 0.0316(8) Uani 0.680(3) 1 d . U P A -1
C35A C 0.9977(11) -0.0912(8) 0.6122(6) 0.033(2) Uani 0.680(3) 1 d . U P A -1
H35A H 1.000945 -0.040400 0.572704 0.040 Uiso 0.680(3) 1 calc R . P A -1
H35B H 1.058854 -0.146550 0.596733 0.040 Uiso 0.680(3) 1 calc R . P A -1
C36A C 1.0277(6) -0.0793(4) 0.6943(3) 0.0323(14) Uani 0.680(3) 1 d . U P A -1
H36A H 1.105270 -0.065902 0.693832 0.039 Uiso 0.680(3) 1 calc R . P A -1
H36B H 0.960363 -0.029014 0.712923 0.039 Uiso 0.680(3) 1 calc R . P A -1
O8A O 1.0420(2) -0.15981(19) 0.74720(17) 0.0283(7) Uani 0.680(3) 1 d . U P A -1
C37A C 1.0562(11) -0.1529(9) 0.8297(5) 0.029(2) Uani 0.680(3) 1 d . U P A -1
H37A H 1.115090 -0.121384 0.834034 0.035 Uiso 0.680(3) 1 calc R . P A -1
H37B H 1.093140 -0.213699 0.859657 0.035 Uiso 0.680(3) 1 calc R . P A -1
C38A C 0.9386(5) -0.1053(4) 0.8691(3) 0.0283(11) Uani 0.680(3) 1 d . U P A -1
H38A H 0.955331 -0.098772 0.925174 0.034 Uiso 0.680(3) 1 calc R . P A -1
H38B H 0.897012 -0.045259 0.838710 0.034 Uiso 0.680(3) 1 calc R . P A -1
O9A O 0.8635(3) -0.1588(2) 0.86836(16) 0.0253(7) Uani 0.680(3) 1 d . U P A -1
C39A C 0.7380(9) -0.1169(11) 0.8922(9) 0.028(2) Uani 0.680(3) 1 d . U P A -1
H39A H 0.737346 -0.080849 0.935556 0.033 Uiso 0.680(3) 1 calc R . P A -1
H39B H 0.703347 -0.163318 0.914065 0.033 Uiso 0.680(3) 1 calc R . P A -1
C40A C 0.6578(5) -0.0575(4) 0.8216(3) 0.0314(13) Uani 0.680(3) 1 d . U P A -1
H40A H 0.574739 -0.023823 0.840373 0.038 Uiso 0.680(3) 1 calc R . P A -1
H40B H 0.695763 -0.014455 0.795942 0.038 Uiso 0.680(3) 1 calc R . P A -1
O5B O 0.9574(6) -0.1670(4) 0.8438(3) 0.0248(14) Uani 0.320(3) 1 d . U P A -2
C31B C 0.8698(11) -0.1001(8) 0.8817(6) 0.027(2) Uani 0.320(3) 1 d . U P A -2
H31C H 0.846818 -0.041936 0.846624 0.033 Uiso 0.320(3) 1 calc R . P A -2
H31D H 0.904044 -0.094555 0.933529 0.033 Uiso 0.320(3) 1 calc R . P A -2
C32B C 0.762(2) -0.127(2) 0.8956(19) 0.028(4) Uani 0.320(3) 1 d . U P A -2
H32C H 0.789423 -0.186544 0.929399 0.033 Uiso 0.320(3) 1 calc R . P A -2
H32D H 0.702634 -0.084884 0.927181 0.033 Uiso 0.320(3) 1 calc R . P A -2
O6B O 0.6989(5) -0.1332(4) 0.8257(3) 0.0272(15) Uani 0.320(3) 1 d . U P A -2
C33B C 0.6173(11) -0.0480(9) 0.7906(7) 0.035(3) Uani 0.320(3) 1 d . U P A -2
H33C H 0.663342 -0.007059 0.774349 0.042 Uiso 0.320(3) 1 calc R . P A -2
H33D H 0.552923 -0.021369 0.829054 0.042 Uiso 0.320(3) 1 calc R . P A -2
C34B C 0.559(2) -0.066(2) 0.7164(13) 0.037(4) Uani 0.320(3) 1 d . U P A -2
H34C H 0.483961 -0.015471 0.695983 0.044 Uiso 0.320(3) 1 calc R . P A -2
H34D H 0.538832 -0.121317 0.727657 0.044 Uiso 0.320(3) 1 calc R . P A -2
O7B O 0.6705(5) -0.0767(4) 0.6567(3) 0.0261(15) Uani 0.320(3) 1 d . U P A -2
C35B C 0.6402(8) -0.0960(8) 0.5821(6) 0.025(2) Uani 0.320(3) 1 d . U P A -2
H35C H 0.564890 -0.048054 0.557913 0.030 Uiso 0.320(3) 1 calc R . P A -2
H35D H 0.624117 -0.152845 0.589870 0.030 Uiso 0.320(3) 1 calc R . P A -2
C36B C 0.7476(14) -0.1027(18) 0.5284(13) 0.030(4) Uani 0.320(3) 1 d . U P A -2
H36C H 0.727732 -0.114517 0.474833 0.036 Uiso 0.320(3) 1 calc R . P A -2
H36D H 0.761417 -0.045045 0.520656 0.036 Uiso 0.320(3) 1 calc R . P A -2
O8B O 0.8547(5) -0.1692(4) 0.5591(3) 0.0270(15) Uani 0.320(3) 1 d . U P A -2
C37B C 0.9645(8) -0.1496(6) 0.5414(5) 0.0267(19) Uani 0.320(3) 1 d . U P A -2
H37C H 0.957075 -0.117941 0.485573 0.032 Uiso 0.320(3) 1 calc R . P A -2
H37D H 1.035368 -0.206310 0.543461 0.032 Uiso 0.320(3) 1 calc R . P A -2
C38B C 0.990(2) -0.0961(18) 0.5955(12) 0.029(4) Uani 0.320(3) 1 d . U P A -2
H38C H 1.061187 -0.078536 0.575320 0.035 Uiso 0.320(3) 1 calc R . P A -2
H38D H 0.917581 -0.041012 0.596515 0.035 Uiso 0.320(3) 1 calc R . P A -2
O9B O 1.0186(5) -0.1424(4) 0.6753(3) 0.0213(14) Uani 0.320(3) 1 d . U P A -2
C39B C 1.0355(12) -0.0888(9) 0.7322(6) 0.023(2) Uani 0.320(3) 1 d . U P A -2
H39C H 0.959278 -0.036263 0.733599 0.028 Uiso 0.320(3) 1 calc R . P A -2
H39D H 1.104144 -0.067310 0.715015 0.028 Uiso 0.320(3) 1 calc R . P A -2
C40B C 1.064(2) -0.1406(17) 0.8132(13) 0.022(3) Uani 0.320(3) 1 d . U P A -2
H40C H 1.082950 -0.104525 0.850624 0.027 Uiso 0.320(3) 1 calc R . P A -2
H40D H 1.137830 -0.194726 0.811163 0.027 Uiso 0.320(3) 1 calc R . P A -2
O10 O 1.08148(18) -0.37620(11) 0.82222(10) 0.0330(5) Uani 1 1 d . . . . .
C41 C 1.0548(3) -0.43008(19) 0.88969(16) 0.0385(8) Uani 1 1 d . . . . .
H41A H 1.126109 -0.454005 0.928298 0.046 Uiso 1 1 calc R . . . .
H41B H 1.038174 -0.480814 0.871788 0.046 Uiso 1 1 calc R . . . .
C42 C 0.9426(3) -0.37269(19) 0.92938(16) 0.0408(8) Uani 1 1 d . . . . .
H42A H 0.925592 -0.408213 0.978483 0.049 Uiso 1 1 calc R . . . .
H42B H 0.960809 -0.322211 0.946469 0.049 Uiso 1 1 calc R . . . .
O11 O 0.83559(19) -0.33873(12) 0.87873(11) 0.0361(5) Uani 1 1 d . . . . .
C43 C 0.7708(3) -0.39829(19) 0.87459(18) 0.0425(8) Uani 1 1 d . . . . .
H43A H 0.745901 -0.417329 0.929204 0.051 Uiso 1 1 calc R . . . .
H43B H 0.824191 -0.451888 0.852040 0.051 Uiso 1 1 calc R . . . .
C44 C 0.6585(3) -0.3500(2) 0.8211(2) 0.0468(9) Uani 1 1 d . . . . .
H44A H 0.604908 -0.386646 0.823876 0.056 Uiso 1 1 calc R . . . .
H44B H 0.610878 -0.293307 0.841195 0.056 Uiso 1 1 calc R . . . .
O12 O 0.68957(17) -0.33132(12) 0.73908(12) 0.0390(5) Uani 1 1 d . . . . .
C45 C 0.7020(3) -0.4020(2) 0.69381(19) 0.0427(8) Uani 1 1 d . . . . .
H45A H 0.619188 -0.402080 0.679550 0.051 Uiso 1 1 calc R . . . .
H45B H 0.747888 -0.459962 0.726267 0.051 Uiso 1 1 calc R . . . .
C46 C 0.7701(3) -0.38895(19) 0.61932(18) 0.0396(8) Uani 1 1 d . . . . .
H46A H 0.771374 -0.433191 0.583647 0.048 Uiso 1 1 calc R . . . .
H46B H 0.728797 -0.328561 0.589610 0.048 Uiso 1 1 calc R . . . .
O13 O 0.89228(16) -0.39959(11) 0.64193(10) 0.0281(4) Uani 1 1 d . . . . .
C47 C 0.9676(3) -0.39186(18) 0.57509(15) 0.0357(7) Uani 1 1 d . . . . .
H47A H 0.934655 -0.331040 0.544682 0.043 Uiso 1 1 calc R . . . .
H47B H 0.968065 -0.434923 0.538331 0.043 Uiso 1 1 calc R . . . .
C48 C 1.0954(3) -0.41037(18) 0.60556(17) 0.0371(7) Uani 1 1 d . . . . .
H48A H 1.125989 -0.469173 0.639729 0.045 Uiso 1 1 calc R . . . .
H48B H 1.151813 -0.411130 0.559759 0.045 Uiso 1 1 calc R . . . .
O14 O 1.09193(17) -0.34191(11) 0.65153(10) 0.0314(5) Uani 1 1 d . . . . .
C49 C 1.1965(3) -0.36553(19) 0.70429(18) 0.0388(7) Uani 1 1 d . . . . .
H49A H 1.205165 -0.310627 0.718772 0.047 Uiso 1 1 calc R . . . .
H49B H 1.271975 -0.397017 0.675860 0.047 Uiso 1 1 calc R . . . .
C50 C 1.1860(3) -0.42416(18) 0.78013(17) 0.0354(7) Uani 1 1 d . . . . .
H50A H 1.176365 -0.479107 0.766514 0.042 Uiso 1 1 calc R . . . .
H50B H 1.261785 -0.441342 0.814295 0.042 Uiso 1 1 calc R . . . .
K1 K 0.87171(5) -0.24634(4) 0.73030(3) 0.02260(14) Uani 1 1 d . . . . .

loop_
_atom_site_aniso_label
_atom_site_aniso_U_11
_atom_site_aniso_U_22
_atom_site_aniso_U_33
_atom_site_aniso_U_23
_atom_site_aniso_U_13
_atom_site_aniso_U_12
Mn1 0.01712(19) 0.0163(2) 0.01413(19) 0.00128(15) -0.00122(14) -0.00488(17)
O1 0.0376(11) 0.0181(10) 0.0310(10) -0.0009(8) 0.0084(8) -0.0054(9)
O2 0.0179(9) 0.0184(10) 0.0213(9) -0.0028(7) 0.0012(7) -0.0055(8)
O3 0.0187(9) 0.0193(9) 0.0164(8) 0.0056(7) -0.0046(7) -0.0061(8)
O4 0.0253(9) 0.0192(10) 0.0164(9) -0.0011(7) 0.0007(7) -0.0032(8)
C1 0.0179(13) 0.0172(14) 0.0210(13) -0.0026(11) -0.0007(10) -0.0048(11)
C2 0.0252(14) 0.0183(14) 0.0208(13) 0.0015(11) -0.0025(11) -0.0089(12)
C3 0.0383(17) 0.0379(18) 0.0320(16) 0.0068(14) 0.0036(13) -0.0189(15)
C4 0.0531(19) 0.0306(17) 0.0380(17) -0.0037(14) 0.0018(14) -0.0237(16)
C5 0.0356(17) 0.0270(17) 0.0434(18) 0.0117(14) -0.0137(13) -0.0130(14)
C6 0.0258(14) 0.0251(16) 0.0296(15) -0.0093(12) 0.0058(11) -0.0094(13)
C7 0.0197(14) 0.0300(16) 0.0278(15) 0.0083(13) -0.0064(11) -0.0059(13)
C8 0.0383(18) 0.0320(18) 0.059(2) 0.0177(16) -0.0166(15) -0.0109(15)
C9 0.0222(15) 0.051(2) 0.054(2) 0.0136(17) -0.0091(14) -0.0053(15)
C10 0.0484(19) 0.061(2) 0.0241(16) 0.0092(15) -0.0146(13) -0.0265(18)
C11 0.0177(13) 0.0213(14) 0.0180(13) 0.0060(11) -0.0051(10) -0.0081(12)
C12 0.0200(13) 0.0238(15) 0.0237(14) 0.0046(12) -0.0040(11) -0.0043(12)
C13 0.0247(14) 0.0316(17) 0.0276(15) 0.0089(13) -0.0063(11) -0.0069(13)
C14 0.0299(15) 0.0198(15) 0.0414(17) 0.0051(13) -0.0110(13) -0.0041(13)
C15 0.0269(15) 0.0400(19) 0.0310(16) 0.0014(14) -0.0047(12) 0.0014(14)
C16 0.0241(14) 0.0258(16) 0.0233(14) 0.0006(12) -0.0041(11) -0.0077(13)
C17 0.0389(18) 0.0397(19) 0.0387(17) -0.0089(15) -0.0123(14) -0.0123(15)
C18 0.0311(16) 0.0386(18) 0.0223(14) 0.0057(13) 0.0007(12) -0.0075(14)
C19 0.0316(16) 0.0260(16) 0.0302(15) -0.0041(13) -0.0046(12) -0.0052(13)
C20 0.0241(14) 0.0295(16) 0.0317(15) 0.0113(13) -0.0054(11) -0.0131(13)
C21 0.0285(14) 0.0218(15) 0.0151(13) -0.0025(11) 0.0000(11) -0.0057(12)
C22 0.0405(17) 0.0220(16) 0.0290(15) -0.0103(13) 0.0030(13) -0.0067(14)
C23 0.054(2) 0.0357(19) 0.0350(17) -0.0175(15) 0.0056(15) -0.0094(16)
C24 0.066(2) 0.0190(16) 0.0445(19) -0.0060(14) -0.0033(16) -0.0080(16)
C25 0.056(2) 0.041(2) 0.0455(19) -0.0204(16) 0.0107(16) -0.0275(17)
C26 0.0276(15) 0.0232(15) 0.0241(14) -0.0026(12) 0.0033(11) -0.0056(13)
C27 0.0414(17) 0.0347(18) 0.0266(15) -0.0005(13) 0.0064(13) -0.0109(15)
C28 0.0347(17) 0.046(2) 0.0309(16) 0.0020(14) 0.0036(13) -0.0120(16)
C29 0.0456(18) 0.0368(18) 0.0308(16) -0.0037(14) 0.0067(13) -0.0245(16)
C30 0.0299(15) 0.0292(16) 0.0164(13) -0.0047(12) 0.0000(11) -0.0045(13)
O5A 0.0361(17) 0.0204(17) 0.0358(18) -0.0099(15) -0.0082(15) -0.0055(14)
C31A 0.032(4) 0.033(4) 0.036(5) -0.005(4) -0.008(3) -0.009(3)
C32A 0.059(3) 0.034(3) 0.061(3) -0.019(2) -0.032(2) -0.007(3)
O6A 0.064(2) 0.026(2) 0.042(2) -0.0062(16) -0.0201(17) -0.0110(18)
C33A 0.090(7) 0.021(4) 0.036(5) 0.003(4) -0.036(5) -0.011(6)
C34A 0.093(5) 0.030(3) 0.016(2) -0.001(2) -0.005(3) -0.018(4)
O7A 0.0517(19) 0.0232(16) 0.0158(14) -0.0024(12) 0.0008(12) -0.0081(14)
C35A 0.053(5) 0.011(3) 0.032(5) -0.004(4) 0.017(4) -0.007(3)
C36A 0.036(3) 0.023(3) 0.036(3) 0.005(3) 0.007(3) -0.010(2)
O8A 0.0334(16) 0.0174(17) 0.0313(19) 0.0019(13) -0.0001(13) -0.0073(13)
C37A 0.036(4) 0.025(5) 0.027(4) 0.006(3) -0.009(3) -0.015(3)
C38A 0.041(3) 0.021(3) 0.023(2) 0.003(2) -0.007(2) -0.013(3)
O9A 0.032(2) 0.0168(18) 0.0276(16) -0.0040(13) -0.0011(14) -0.0089(15)
C39A 0.031(4) 0.028(5) 0.023(4) -0.009(3) 0.008(3) -0.007(3)
C40A 0.033(3) 0.029(4) 0.031(3) -0.012(3) -0.001(2) -0.006(3)
O5B 0.039(4) 0.017(4) 0.020(3) -0.001(3) 0.006(3) -0.013(3)
C31B 0.051(6) 0.019(6) 0.014(4) -0.003(4) 0.005(4) -0.015(5)
C32B 0.050(9) 0.017(9) 0.015(7) -0.003(6) 0.010(6) -0.011(8)
O6B 0.033(3) 0.015(4) 0.026(4) -0.002(3) 0.004(3) 0.000(3)
C33B 0.042(7) 0.024(6) 0.028(6) -0.002(5) 0.011(4) -0.002(5)
C34B 0.044(8) 0.019(8) 0.028(7) -0.002(6) 0.007(5) 0.013(6)
O7B 0.035(3) 0.028(3) 0.018(3) -0.010(3) 0.003(2) -0.011(3)
C35B 0.019(4) 0.037(7) 0.020(5) -0.016(5) 0.002(4) -0.008(5)
C36B 0.021(5) 0.040(8) 0.018(5) -0.002(5) 0.004(5) 0.002(5)
O8B 0.032(3) 0.018(4) 0.024(3) 0.003(3) -0.004(2) -0.002(3)
C37B 0.031(4) 0.024(5) 0.017(4) 0.002(3) 0.003(3) -0.002(4)
C38B 0.027(7) 0.042(10) 0.014(5) 0.000(5) 0.002(5) -0.008(7)
O9B 0.025(3) 0.015(3) 0.021(3) -0.005(3) 0.003(2) -0.002(3)
C39B 0.024(5) 0.025(7) 0.022(5) -0.006(5) 0.002(5) -0.009(5)
C40B 0.023(6) 0.007(7) 0.033(7) -0.001(6) -0.002(5) -0.001(5)
O10 0.0496(12) 0.0198(10) 0.0259(10) 0.0052(8) -0.0069(9) -0.0103(10)
C41 0.066(2) 0.0234(16) 0.0236(15) 0.0077(13) -0.0131(14) -0.0151(16)
C42 0.077(2) 0.0273(17) 0.0168(15) 0.0023(13) -0.0033(15) -0.0178(17)
O11 0.0612(14) 0.0187(11) 0.0288(11) -0.0010(9) 0.0047(10) -0.0154(10)
C43 0.062(2) 0.0238(17) 0.0425(19) -0.0091(15) 0.0266(16) -0.0166(17)
C44 0.049(2) 0.0286(19) 0.066(2) -0.0188(17) 0.0262(18) -0.0141(17)
O12 0.0378(12) 0.0261(12) 0.0542(14) -0.0175(10) 0.0053(10) -0.0083(10)
C45 0.0346(17) 0.0297(18) 0.067(2) -0.0200(17) -0.0071(16) -0.0098(15)
C46 0.0415(18) 0.0266(17) 0.0461(19) -0.0156(15) -0.0175(15) -0.0006(15)
O13 0.0367(11) 0.0239(11) 0.0202(9) -0.0030(8) -0.0046(8) -0.0057(9)
C47 0.068(2) 0.0188(16) 0.0172(14) -0.0027(12) 0.0021(14) -0.0108(16)
C48 0.053(2) 0.0219(16) 0.0333(17) -0.0049(13) 0.0169(14) -0.0095(15)
O14 0.0426(12) 0.0193(10) 0.0305(11) 0.0010(8) 0.0062(9) -0.0105(9)
C49 0.0393(18) 0.0241(17) 0.0497(19) 0.0010(15) 0.0029(15) -0.0093(15)
C50 0.0397(18) 0.0211(16) 0.0411(18) -0.0007(14) -0.0080(14) -0.0061(14)
K1 0.0341(3) 0.0147(3) 0.0171(3) -0.0007(2) -0.0017(2) -0.0065(3)

loop_
_atom_type_symbol
_atom_type_description
_atom_type_scat_dispersion_real
_atom_type_scat_dispersion_imag
_atom_type_scat_source
C C 0.0033 0.0016 'International Tables Vol C Tables 4.2.6.8 and 6.1.1.4'
H H 0.0000 0.0000 'International Tables Vol C Tables 4.2.6.8 and 6.1.1.4'
O O 0.0106 0.0060 'International Tables Vol C Tables 4.2.6.8 and 6.1.1.4'
K K 0.2009 0.2494 'International Tables Vol C Tables 4.2.6.8 and 6.1.1.4'
Mn Mn 0.3368 0.7283 'International Tables Vol C Tables 4.2.6.8 and 6.1.1.4'

loop_
_geom_angle_atom_site_label_1
_geom_angle_atom_site_label_2
_geom_angle_atom_site_label_3
_geom_angle
O1 Mn1 O2 107.08(8)
O1 Mn1 O3 110.58(8)
O1 Mn1 O4 116.04(8)
O3 Mn1 O2 110.78(7)
O4 Mn1 O2 108.73(7)
O4 Mn1 O3 103.62(7)
C1 O2 Mn1 135.88(14)
C11 O3 Mn1 136.49(14)
C21 O4 Mn1 131.94(14)
O2 C1 C2 106.93(18)
O2 C1 C6 109.48(19)
O2 C1 C7 106.53(18)
C2 C1 C7 117.06(19)
C6 C1 C2 108.12(19)
C6 C1 C7 108.6(2)
C3 C2 C1 114.0(2)
C3 C2 C5 105.8(2)
C4 C2 C1 114.4(2)
C4 C2 C3 107.7(2)
C4 C2 C5 105.6(2)
C5 C2 C1 108.67(19)
C8 C7 C1 108.1(2)
C8 C7 C9 107.4(2)
C9 C7 C1 114.7(2)
C10 C7 C1 112.8(2)
C10 C7 C8 105.8(2)
C10 C7 C9 107.5(2)
O3 C11 C12 105.54(19)
O3 C11 C16 106.97(18)
O3 C11 C20 110.05(18)
C16 C11 C12 117.22(19)
C20 C11 C12 108.91(19)
C20 C11 C16 108.0(2)
C13 C12 C11 114.6(2)
C13 C12 C15 106.6(2)
C14 C12 C11 112.28(19)
C14 C12 C13 108.8(2)
C14 C12 C15 105.8(2)
C15 C12 C11 108.31(19)
C17 C16 C11 114.5(2)
C17 C16 C19 105.8(2)
C18 C16 C11 113.1(2)
C18 C16 C17 108.6(2)
C18 C16 C19 105.6(2)
C19 C16 C11 108.68(19)
O4 C21 C22 105.28(19)
O4 C21 C26 106.73(19)
O4 C21 C30 109.63(19)
C26 C21 C22 117.7(2)
C30 C21 C22 108.9(2)
C30 C21 C26 108.4(2)
C23 C22 C21 114.9(2)
C23 C22 C24 108.7(2)
C23 C22 C25 106.2(2)
C24 C22 C21 112.8(2)
C24 C22 C25 104.6(2)
C25 C22 C21 109.0(2)
C27 C26 C21 113.3(2)
C28 C26 C21 113.3(2)
C28 C26 C27 108.4(2)
C29 C26 C21 109.0(2)
C29 C26 C27 106.6(2)
C29 C26 C28 105.8(2)
C31A O5A K1 116.5(4)
C40A O5A C31A 109.4(6)
C40A O5A K1 115.8(3)
O5A C31A C32A 106.3(9)
O6A C32A C31A 111.1(5)
C32A O6A C33A 114.0(5)
C32A O6A K1 107.4(3)
C33A O6A K1 119.4(4)
O6A C33A C34A 108.6(6)
O7A C34A C33A 107.7(6)
C34A O7A C35A 113.4(5)
C34A O7A K1 106.8(3)
C35A O7A K1 108.6(4)
O7A C35A C36A 109.0(8)
O8A C36A C35A 108.3(6)
C36A O8A K1 117.9(3)
C37A O8A C36A 113.5(6)
C37A O8A K1 110.1(4)
O8A C37A C38A 114.4(8)
O9A C38A C37A 105.8(7)
C38A O9A C39A 114.0(8)
C38A O9A K1 118.0(3)
C39A O9A K1 111.2(6)
O9A C39A C40A 111.3(10)
O5A C40A C39A 107.8(8)
C31B O5B C40B 112.3(13)
C31B O5B K1 118.4(7)
C40B O5B K1 111.7(10)
O5B C31B C32B 106.4(17)
O6B C32B C31B 117(2)
C32B O6B K1 108.4(12)
C33B O6B C32B 111.7(16)
C33B O6B K1 120.7(6)
O6B C33B C34B 104.8(14)
C33B C34B O7B 99.0(16)
C34B O7B K1 104.3(10)
C35B O7B C34B 110.3(11)
C35B O7B K1 104.5(6)
O7B C35B C36B 107.4(12)
O8B C36B C35B 112.5(15)
C36B O8B C37B 114.3(11)
C36B O8B K1 119.9(8)
C37B O8B K1 107.4(4)
O8B C37B C38B 113.9(12)
O9B C38B C37B 111.9(18)
C38B O9B C39B 113.5(12)
C38B O9B K1 115.4(10)
C39B O9B K1 114.5(6)
O9B C39B C40B 110.6(15)
C39B C40B O5B 110.8(17)
C41 O10 K1 116.77(16)
C50 O10 C41 112.4(2)
C50 O10 K1 118.70(14)
O10 C41 C42 107.8(2)
O11 C42 C41 113.4(2)
C42 O11 C43 115.1(2)
C42 O11 K1 113.04(16)
C43 O11 K1 115.79(16)
O11 C43 C44 107.5(2)
O12 C44 C43 112.3(2)
C44 O12 K1 110.14(16)
C45 O12 C44 113.0(2)
C45 O12 K1 120.79(16)
O12 C45 C46 108.5(2)
O13 C46 C45 108.2(2)
C46 O13 C47 113.2(2)
C46 O13 K1 106.13(14)
C47 O13 K1 105.48(14)
O13 C47 C48 108.5(2)
O14 C48 C47 107.9(2)
C48 O14 K1 121.69(16)
C49 O14 C48 113.2(2)
C49 O14 K1 110.03(16)
O14 C49 C50 112.3(2)
O10 C50 C49 108.3(2)
O5A K1 O6A 60.49(9)
O5A K1 O7A 79.47(8)
O5A K1 O9A 60.85(8)
O5A K1 O10 136.35(7)
O5A K1 O12 75.04(7)
O5A K1 O14 162.37(7)
O7A K1 O6A 55.75(9)
O8A K1 O5A 100.60(8)
O8A K1 O6A 114.37(9)
O8A K1 O7A 59.23(8)
O8A K1 O9A 60.21(8)
O8A K1 O10 73.59(7)
O8A K1 O12 171.02(7)
O8A K1 O14 73.78(7)
O9A K1 O6A 118.02(9)
O9A K1 O7A 95.61(8)
O9A K1 O10 80.36(7)
O9A K1 O12 111.01(7)
O9A K1 O14 125.60(7)
O5B K1 O6B 60.83(18)
O5B K1 O9B 61.80(16)
O5B K1 O10 69.45(13)
O5B K1 O11 76.95(12)
O5B K1 O12 132.08(13)
O5B K1 O14 103.86(14)
O6B K1 O9B 101.50(16)
O6B K1 O10 113.51(13)
O6B K1 O12 81.85(13)
O6B K1 O14 164.44(13)
O9B K1 O10 90.22(11)
O9B K1 O12 162.88(12)
O9B K1 O14 66.35(11)
O10 K1 O6A 161.63(8)
O10 K1 O7A 126.48(7)
O11 K1 O5A 84.30(7)
O11 K1 O6A 125.97(8)
O11 K1 O7A 158.77(6)
O11 K1 O8A 111.25(7)
O11 K1 O9A 64.31(7)
O11 K1 O6B 67.94(12)
O11 K1 O9B 136.02(12)
O11 K1 O10 59.86(6)
O11 K1 O12 60.88(6)
O11 K1 O14 113.33(5)
O12 K1 O6A 70.64(8)
O12 K1 O7A 126.39(7)
O12 K1 O10 103.95(5)
O14 K1 O6A 105.97(8)
O14 K1 O7A 83.40(6)
O14 K1 O10 59.03(5)
O14 K1 O12 112.69(5)

loop_
_geom_bond_atom_site_label_1
_geom_bond_atom_site_label_2
_geom_bond_distance
Mn1 O1 1.6282(17)
Mn1 O2 1.8759(15)
Mn1 O3 1.8432(15)
Mn1 O4 1.8282(16)
O2 C1 1.415(3)
O3 C11 1.406(3)
O4 C21 1.424(3)
C1 C2 1.591(3)
C1 C6 1.539(3)
C1 C7 1.594(3)
C2 C3 1.534(3)
C2 C4 1.525(4)
C2 C5 1.536(3)
C7 C8 1.534(4)
C7 C9 1.540(3)
C7 C10 1.533(4)
C11 C12 1.595(3)
C11 C16 1.588(3)
C11 C20 1.539(3)
C12 C13 1.539(3)
C12 C14 1.530(3)
C12 C15 1.545(4)
C16 C17 1.538(3)
C16 C18 1.530(3)
C16 C19 1.539(3)
C21 C22 1.591(4)
C21 C26 1.588(3)
C21 C30 1.535(3)
C22 C23 1.533(4)
C22 C24 1.534(4)
C22 C25 1.544(4)
C26 C27 1.546(3)
C26 C28 1.539(4)
C26 C29 1.524(4)
O5A C31A 1.431(11)
O5A C40A 1.426(6)
O5A K1 2.836(3)
C31A C32A 1.530(12)
C32A O6A 1.415(6)
O6A C33A 1.444(10)
O6A K1 2.933(3)
C33A C34A 1.474(9)
C34A O7A 1.416(5)
O7A C35A 1.429(12)
O7A K1 2.929(3)
C35A C36A 1.480(10)
C36A O8A 1.428(6)
O8A C37A 1.418(11)
O8A K1 2.818(3)
C37A C38A 1.495(13)
C38A O9A 1.422(6)
O9A C39A 1.441(12)
O9A K1 2.856(3)
C39A C40A 1.515(14)
O5B C31B 1.409(12)
O5B C40B 1.49(2)
O5B K1 2.810(6)
C31B C32B 1.46(3)
C32B O6B 1.43(3)
O6B C33B 1.424(13)
O6B K1 2.823(6)
C33B C34B 1.54(3)
C34B O7B 1.58(2)
O7B C35B 1.409(10)
O7B K1 3.033(5)
C35B C36B 1.493(16)
C36B O8B 1.38(2)
O8B C37B 1.422(10)
O8B K1 2.942(6)
C37B C38B 1.44(2)
C38B O9B 1.42(2)
O9B C39B 1.432(13)
O9B K1 2.829(6)
C39B C40B 1.47(2)
O10 C41 1.421(3)
O10 C50 1.416(3)
O10 K1 2.8947(18)
C41 C42 1.505(4)
C42 O11 1.412(3)
O11 C43 1.419(3)
O11 K1 2.8124(18)
C43 C44 1.499(4)
C44 O12 1.427(3)
O12 C45 1.423(3)
O12 K1 2.872(2)
C45 C46 1.485(4)
C46 O13 1.413(3)
O13 C47 1.416(3)
O13 K1 2.9966(18)
C47 C48 1.487(4)
C48 O14 1.423(3)
O14 C49 1.421(3)
O14 K1 2.8684(19)
C49 C50 1.502(4)
